data_9014700
loop_
_publ_author_name
'Rakovan, J.'
'Schmidt, G. R.'
'Gunter, M. E.'
'Nash, B.'
'Marty, J.'
'Kampf, A. R.'
'Wise, W. S.'

_publ_section_title
;
 Hughesite, Na3Al(V10O28)*22H2O, a new member of the pascoite family of minerals
 from the Sunday mine, San Miguel county, Colorado
;
_journal_name_full 'The Canadian Mineralogist'
_journal_page_first 1253
_journal_page_last 1265
_journal_paper_doi 10.3749/canmin.49.5.1253
_journal_volume 49
_journal_year 2011
_chemical_compound_source 'Sunday mine, San Miguel county, Colorado'
_chemical_formula_sum 'Al H44 Na3 O50 V10'
_chemical_name_mineral Hughesite
_space_group_IT_number 2
_symmetry_space_group_name_Hall '-P 1'
_symmetry_space_group_name_H-M 'P -1'
_cell_angle_alpha 105.826
_cell_angle_beta 97.899
_cell_angle_gamma 103.385
_cell_length_a 8.668
_cell_length_b 10.295
_cell_length_c 12.908
_cell_formula_units_Z 1
_cell_volume 1053.064
_database_code_amcsd 0018981
_exptl_crystal_density_diffrn 2.286
_cod_original_formula_sum 'Na3 Al V10 O50 H44'
_cod_database_code 9014700

loop_
_space_group_symop_operation_xyz
x,y,z
-x,-y,-z

loop_
_atom_site_aniso_label
_atom_site_aniso_U_11
_atom_site_aniso_U_22
_atom_site_aniso_U_33
_atom_site_aniso_U_12
_atom_site_aniso_U_13
_atom_site_aniso_U_23
Na1 0.01170 0.01100 0.02100 0.00390 0.00630 0.00930
Na2 0.03100 0.06600 0.04200 0.01000 0.00800 0.02400
Al1 0.03600 0.03300 0.02700 0.01000 0.00660 0.01490
V1 0.00990 0.01330 0.01610 0.00300 0.00310 0.00720
V2 0.01850 0.01410 0.01230 0.00590 0.00450 0.00730
V3 0.01480 0.01240 0.01610 0.00610 0.00560 0.00820
V4 0.01740 0.01410 0.01570 0.00450 0.00340 0.00390
V5 0.01510 0.01820 0.01770 0.00770 0.00770 0.00850
O1 0.02300 0.02100 0.02400 0.00900 0.00800 0.01400
O2 0.03000 0.02000 0.02200 0.01000 0.00900 0.01400
O3 0.01100 0.01500 0.01900 0.00200 0.00200 0.00800
O4 0.02000 0.01400 0.01400 0.00500 0.00300 0.00500
O5 0.02100 0.01400 0.01500 0.00800 0.00500 0.00500
O6 0.01000 0.01800 0.02000 0.00400 0.00400 0.00700
O7 0.01200 0.01000 0.01300 0.00300 0.00500 0.00500
O8 0.02500 0.02900 0.02600 0.01500 0.01200 0.01400
O9 0.01300 0.01100 0.01300 0.00300 0.00100 0.00700
O10 0.01700 0.01500 0.01700 0.00800 0.00700 0.00700
O11 0.01400 0.01400 0.01900 0.00500 0.00400 0.00600
O12 0.01700 0.01900 0.01600 0.00600 0.00700 0.01100
O13 0.00900 0.01500 0.01500 0.00300 0.00300 0.00900
O14 0.02700 0.02200 0.02600 0.00100 0.00300 0.00200
O15 0.05400 0.05400 0.04400 0.02300 0.02100 0.01900
O16 0.04500 0.04000 0.02000 0.00900 0.01100 0.00700
O17 0.04400 0.03900 0.02900 0.02100 0.01700 0.01500
O18 0.06100 0.04900 0.02800 0.02900 0.01500 0.01700
O19 0.01600 0.02000 0.02900 -0.00100 0.00100 0.01500
O20 0.01500 0.01800 0.03300 0.00100 0.01200 0.00700
O21 0.01800 0.02000 0.03800 0.00800 0.01200 0.02100
O22 0.04000 0.02400 0.03600 0.01100 0.01100 0.01800
O23 0.03700 0.10200 0.05000 0.03400 0.01900 0.04800
O24 0.05700 0.07700 0.14700 0.00900 -0.00400 0.04100
O25 0.03200 0.02700 0.04100 0.00800 0.00500 0.01100

loop_
_atom_site_label
_atom_site_fract_x
_atom_site_fract_y
_atom_site_fract_z
_atom_site_U_iso_or_equiv
Na1 0.50000 0.00000 0.00000 0.01380
Na2 0.08400 -0.23409 0.91567 0.04500
Al1 0.50000 0.50000 0.50000 0.03080
V1 0.19664 0.07252 0.53427 0.01250
V2 0.00684 -0.01910 0.70657 0.01400
V3 0.05702 -0.24605 0.51040 0.01300
V4 0.13793 0.29976 0.72602 0.01590
V5 0.23092 -0.15303 0.33568 0.01500
O1 0.07770 -0.33800 0.59060 0.02050
O2 0.03060 -0.11140 0.78610 0.02180
O3 0.29350 0.22560 0.63990 0.01520
O4 0.14260 0.15460 0.78720 0.01600
O5 0.06390 -0.30000 0.24260 0.01640
O6 0.33880 0.02670 0.46790 0.01630
O7 0.12050 0.16910 0.43340 0.01160
O8 0.38530 -0.18110 0.28870 0.02390
O9 0.17560 -0.05370 0.61750 0.01190
O10 0.23180 -0.24360 0.44510 0.01550
O11 -0.09370 -0.37130 0.39120 0.01530
O12 -0.17960 0.02510 0.73240 0.01640
O13 0.02360 -0.09720 0.41640 0.01230
O14 0.26030 0.43540 0.81770 0.02730
O15 0.34010 -0.23400 0.86780 0.04700
O16 -0.15770 -0.22840 0.98170 0.03610
O17 0.23940 -0.00980 0.05680 0.03430
O18 0.13350 -0.37680 0.02980 0.04200
O19 0.32400 0.36490 0.39380 0.02190
O20 0.36410 0.55260 0.59670 0.02250
O21 0.46530 0.63480 0.43360 0.02210
O22 -0.09070 -0.42580 0.74430 0.03140
O23 0.44480 0.12950 0.88390 0.05400
O24 0.39100 -0.49460 0.08440 0.09700
O25 0.44480 0.83610 0.68530 0.03390
H15A 0.36500 -0.23400 0.81600 0.09000
H15B 0.39500 -0.27600 0.89100 0.14000
H16A -0.22900 -0.29200 0.95400 0.02000
H16B -0.14700 -0.20900 0.04800 0.02000
H17A 0.22200 -0.00700 0.11900 0.03000
H17B 0.20900 0.05300 0.05400 0.02000
H18A 0.11700 -0.34700 0.08500 0.06000
H18B 0.20900 -0.41100 0.04200 0.11000
H19A 0.26400 0.30800 0.40400 0.04000
H19B 0.26900 0.39400 0.35300 0.01000
H20A 0.28900 0.51400 0.59000 0.01000
H20B 0.38500 0.64600 0.63800 0.05000
H21A 0.53100 0.67200 0.40800 0.02000
H21B 0.38500 0.66700 0.43300 0.02000
H22A -0.09300 -0.48600 0.75400 0.02000
H22B 0.01800 -0.40900 0.69300 0.17000
H23A 0.36900 0.14000 0.85100 0.07000
H23B 0.49200 0.13100 0.84800 0.02000
H24A 0.44300 -0.41300 0.05400 0.06000
H24B 0.41400 -0.55400 0.16000 0.08000
H25A 0.54400 0.87300 0.69000 0.07000
H25B 0.40400 0.87700 0.67500 0.03000

loop_
_cod_related_entry_id
_cod_related_entry_database
_cod_related_entry_code
1 AMCSD 0018981
